data_7718547
loop_
_publ_author_name
'Sethi, Siddha Sankalpa'
'Lakshan, Achintya'
'Roy, Ahin'
'Das, Siddhartha'
'Das, Karabi'
'Jana, Partha Pratim'

_publ_section_title
;
 Unveiling the unique site preference of Ga in the defect wurtzite type
 In<sub>2</sub>Se<sub>3</sub>-Ga<sub>2</sub>Se<sub>3</sub> system: an
 experimental and computational study.
;
_journal_issue 21
_journal_name_full 'Dalton transactions (Cambridge, England : 2003)'
_journal_page_first 8673
_journal_page_last 8682
_journal_paper_doi 10.1039/d5dt00231a
_journal_volume 54
_journal_year 2025
_chemical_formula_sum 'Ga1.285 In0.715 Se3'
_chemical_formula_weight 408.6
_space_group_IT_number 169
_space_group_name_Hall 'P 61'
_space_group_name_H-M_alt 'P 61'
_symmetry_cell_setting hexagonal
_symmetry_Int_Tables_number 169
_symmetry_space_group_name_Hall 'P 61'
_symmetry_space_group_name_H-M 'P 61'
_audit_update_record
;
2025-01-29 deposited with the CCDC.	2025-04-14 downloaded from the CCDC.
;
_cell_angle_alpha 90
_cell_angle_beta 90
_cell_angle_gamma 120
_cell_formula_units_Z 6
_cell_length_a 6.9173(3)
_cell_length_b 6.9173(3)
_cell_length_c 19.0390(9)
_cell_measurement_reflns_used 8678
_cell_measurement_temperature 296(2)
_cell_measurement_theta_max 36.27
_cell_measurement_theta_min 3.57
_cell_volume 788.95(6)
_diffrn_ambient_temperature 296(2)
_diffrn_measured_fraction_theta_full 1
_diffrn_measured_fraction_theta_max 1
_diffrn_measurement_device 'four-circle diffractometer'
_diffrn_measurement_device_type 'Bruker Photon II'
_diffrn_radiation_monochromator graphite
_diffrn_radiation_probe x-ray
_diffrn_radiation_source 'X-ray tube'
_diffrn_radiation_type 'Mo K\a'
_diffrn_radiation_wavelength 0.71073
_diffrn_reflns_av_R_equivalents 0.0423
_diffrn_reflns_av_unetI/netI 0.0302
_diffrn_reflns_limit_h_max 11
_diffrn_reflns_limit_h_min -11
_diffrn_reflns_limit_k_max 11
_diffrn_reflns_limit_k_min -11
_diffrn_reflns_limit_l_max 31
_diffrn_reflns_limit_l_min -31
_diffrn_reflns_number 18105
_diffrn_reflns_theta_full 36.39
_diffrn_reflns_theta_max 36.39
_diffrn_reflns_theta_min 3.4
_exptl_absorpt_coefficient_mu 30.296
_exptl_absorpt_correction_T_max 0.2740
_exptl_absorpt_correction_T_min 0.1269
_exptl_absorpt_correction_type multi-scan
_exptl_crystal_colour red
_exptl_crystal_density_diffrn 5.1596
_exptl_crystal_description Block
_exptl_crystal_F_000 1061
_exptl_crystal_size_max 0.013
_exptl_crystal_size_mid 0.005
_exptl_crystal_size_min 0.004
_refine_diff_density_max 6.18
_refine_diff_density_min -3.26
_refine_ls_abs_structure_details '  1245 of Friedel pairs used in the refinement'
_refine_ls_abs_structure_Flack 0.11(3)
_refine_ls_extinction_coef 3600(300)
_refine_ls_extinction_method 'B-C type 1 Gaussian isotropic (Becker & Coppens, 1974)'
_refine_ls_goodness_of_fit_gt 2.47
_refine_ls_goodness_of_fit_ref 2.41
_refine_ls_number_constraints 25
_refine_ls_number_parameters 64
_refine_ls_number_reflns 2554
_refine_ls_number_restraints 0
_refine_ls_R_factor_all 0.0575
_refine_ls_R_factor_gt 0.0547
_refine_ls_shift/su_max 0.0409
_refine_ls_shift/su_mean 0.0111
_refine_ls_structure_factor_coef Fsqd
_refine_ls_weighting_details w=1/(\s^2^(I)+0.0016I^2^)
_refine_ls_weighting_scheme sigma
_refine_ls_wR_factor_gt 0.1483
_refine_ls_wR_factor_ref 0.1492
_reflns_number_gt 2402
_reflns_number_total 2554
_reflns_threshold_expression I>3\s(I)
_cod_data_source_file d5dt00231a2.cif
_cod_data_source_block I_CCDC3
_cod_depositor_comments
;
The following automatic conversions were performed:

data item '_diffrn_radiation_probe' value 'X-ray' was changed to
'x-ray' in accordance with the
/home/data/users/saulius/crontab/automatic-downloads/rss-feeds/RSC/lib/dictionaries/cif_core.dic
dictionary named 'cif_core.dic' version 2.4.2 last updated on
2011-04-26.

Automatic conversion script
Id: cif_fix_values 8170 2020-07-09 18:12:32Z antanas 

 Adding full bibliography for 7718544--7718548.cif.
;
_cod_database_code 7718547

loop_
_space_group_symop_id
_space_group_symop_operation_xyz
1 x,y,z
2 -y,x-y,z+1/3
3 -x+y,-x,z+2/3
4 -x,-y,z+1/2
5 y,-x+y,z+5/6
6 x-y,x,z+1/6

loop_
_atom_site_label
_atom_site_type_symbol
_atom_site_fract_x
_atom_site_fract_y
_atom_site_fract_z
_atom_site_adp_type
_atom_site_U_iso_or_equiv
_atom_site_site_symmetry_multiplicity
_atom_site_occupancy
_atom_site_calc_flag
_atom_site_refinement_flags
_atom_site_disorder_assembly
_atom_site_disorder_group
Ga1 Ga 0.6645(12) 0.6562(12) 0.8122(7) Uani 0.0212(5) 6 0.250(15) d . . .
In1 In 0.6752(2) 0.6651(2) 0.79136(16) Uani 0.0212(5) 6 0.750(15) d . . .
Ga2 Ga 0.98704(16) 0.31910(15) 0.81831(18) Uani 0.0169(3) 6 1 d . . .
Se3 Se 0.0550(2) 0.68722(16) 0.8037(2) Uani 0.0188(4) 6 0.799(4) d . . .
Se3a Se 0.0048(8) 0.6730(8) 0.7774(4) Uani 0.0188(4) 6 0.201(4) d . . .
Se4 Se 0.3041(5) 0.2833(5) 0.78032(19) Uani 0.0154(6) 6 0.894(14) d . . .
Se4a Se 0.361(4) 0.341(4) 0.7776(6) Uani 0.0154(6) 6 0.106(14) d . . .
Se5 Se 0.6440(3) 0.0170(6) 0.77536(20) Uani 0.0171(4) 6 0.89(2) d . . .
Se5a Se 0.666(3) 0.979(4) 0.7766(7) Uani 0.0171(4) 6 0.11(2) d . . .

loop_
_atom_site_aniso_label
_atom_site_aniso_type_symbol
_atom_site_aniso_U_11
_atom_site_aniso_U_22
_atom_site_aniso_U_33
_atom_site_aniso_U_12
_atom_site_aniso_U_13
_atom_site_aniso_U_23
Ga1 Ga 0.0185(4) 0.0167(4) 0.0291(12) 0.0093(3) -0.0070(4) 0.0006(5)
In1 In 0.0185(4) 0.0167(4) 0.0291(12) 0.0093(3) -0.0070(4) 0.0006(5)
Ga2 Ga 0.0179(4) 0.0182(4) 0.0141(4) 0.0087(3) -0.0003(3) -0.0025(3)
Se3 Se 0.0124(5) 0.0175(4) 0.0253(6) 0.0066(3) -0.0028(4) -0.0008(4)
Se3a Se 0.0124(5) 0.0175(4) 0.0253(6) 0.0066(3) -0.0028(4) -0.0008(4)
Se4 Se 0.0162(8) 0.0167(8) 0.0123(4) 0.0075(8) 0.0009(4) -0.0006(4)
Se4a Se 0.0162(8) 0.0167(8) 0.0123(4) 0.0075(8) 0.0009(4) -0.0006(4)
Se5 Se 0.0181(5) 0.0186(7) 0.0158(4) 0.0101(4) -0.0018(3) -0.0014(4)
Se5a Se 0.0181(5) 0.0186(7) 0.0158(4) 0.0101(4) -0.0018(3) -0.0014(4)

loop_
_atom_type_symbol
_atom_type_scat_dispersion_real
_atom_type_scat_dispersion_imag
_atom_type_scat_source
Ga 0.2307 1.6083 'International Tables Vol C tables 4.2.6.8 and 6.1.1.1'
In -0.7276 1.3100 'International Tables Vol C tables 4.2.6.8 and 6.1.1.1'
Se -0.0929 2.2259 'International Tables Vol C tables 4.2.6.8 and 6.1.1.1'

loop_
_exptl_crystal_face_index_h
_exptl_crystal_face_index_k
_exptl_crystal_face_index_l
_exptl_crystal_face_perp_dist
? ? ? ?

loop_
_geom_angle_atom_site_label_1
_geom_angle_atom_site_label_2
_geom_angle_atom_site_label_3
_geom_angle_site_symmetry_1
_geom_angle_site_symmetry_2
_geom_angle_site_symmetry_3
_geom_angle
_geom_angle_publ_flag
In1 Ga1 Se3 . . 1_655 79.7(13) ?
In1 Ga1 Se3a . . 1_655 67.5(13) ?
In1 Ga1 Se4 . . . 86.2(10) ?
In1 Ga1 Se4a . . . 82.5(11) ?
In1 Ga1 Se5 . . 1_565 71.9(13) ?
In1 Ga1 Se5 . . 6_555 174.0(11) ?
In1 Ga1 Se5a . . . 69.8(14) ?
In1 Ga1 Se5a . . 6_655 167.3(12) ?
Se3 Ga1 Se3a 1_655 . 1_655 12.6(2) ?
Se3 Ga1 Se4 1_655 . . 120.4(4) ?
Se3 Ga1 Se4a 1_655 . . 119.3(9) ?
Se3 Ga1 Se5 1_655 . 1_565 116.4(3) ?
Se3 Ga1 Se5 1_655 . 6_555 98.7(4) ?
Se3 Ga1 Se5a 1_655 . . 113.4(5) ?
Se3 Ga1 Se5a 1_655 . 6_655 90.7(8) ?
Se3a Ga1 Se4 1_655 . . 114.5(4) ?
Se3a Ga1 Se4a 1_655 . . 112.7(9) ?
Se3a Ga1 Se5 1_655 . 1_565 113.2(3) ?
Se3a Ga1 Se5 1_655 . 6_555 111.2(5) ?
Se3a Ga1 Se5a 1_655 . . 109.9(5) ?
Se3a Ga1 Se5a 1_655 . 6_655 103.2(9) ?
Se4 Ga1 Se4a . . . 3.7(3) ?
Se4 Ga1 Se5 . . 1_565 113.1(4) ?
Se4 Ga1 Se5 . . 6_555 99.6(3) ?
Se4 Ga1 Se5a . . . 115.0(6) ?
Se4 Ga1 Se5a . . 6_655 105.9(5) ?
Se4a Ga1 Se5 . . 1_565 111.9(8) ?
Se4a Ga1 Se5 . . 6_555 103.3(5) ?
Se4a Ga1 Se5a . . . 113.6(9) ?
Se4a Ga1 Se5a . . 6_655 109.6(6) ?
Se5 Ga1 Se5 1_565 . 6_555 103.9(4) ?
Se5 Ga1 Se5a 1_565 . . 3.3(4) ?
Se5 Ga1 Se5a 1_565 . 6_655 105.7(7) ?
Se5 Ga1 Se5a 6_555 . . 105.9(6) ?
Se5 Ga1 Se5a 6_555 . 6_655 8.4(7) ?
Se5a Ga1 Se5a . . 6_655 107.2(8) ?
Ga1 In1 Se3 . . 1_655 91.4(14) ?
Ga1 In1 Se3a . . 1_655 103.1(14) ?
Ga1 In1 Se4 . . . 85.0(9) ?
Ga1 In1 Se4a . . . 87.1(10) ?
Ga1 In1 Se5 . . 1_565 99.5(14) ?
Ga1 In1 Se5a . . . 100.4(14) ?
Se3 In1 Se3a 1_655 . 1_655 12.1(2) ?
Se3 In1 Se4 1_655 . . 121.81(12) ?
Se3 In1 Se4a 1_655 . . 121.7(8) ?
Se3 In1 Se5 1_655 . 1_565 121.57(7) ?
Se3 In1 Se5a 1_655 . . 118.9(4) ?
Se3a In1 Se4 1_655 . . 118.85(17) ?
Se3a In1 Se4a 1_655 . . 118.3(8) ?
Se3a In1 Se5 1_655 . 1_565 121.54(14) ?
Se3a In1 Se5a 1_655 . . 118.8(4) ?
Se4 In1 Se4a . . . 2.2(3) ?
Se4 In1 Se5 . . 1_565 116.28(13) ?
Se4 In1 Se5a . . . 118.9(4) ?
Se4a In1 Se5 . . 1_565 116.1(8) ?
Se4a In1 Se5a . . . 118.6(9) ?
Se5 In1 Se5a 1_565 . . 2.7(4) ?
Se3 Ga2 Se3a 1_655 . 1_655 13.42(17) ?
Se3 Ga2 Se4 1_655 . 1_655 111.73(11) ?
Se3 Ga2 Se4 1_655 . 6_655 100.97(16) ?
Se3 Ga2 Se4a 1_655 . 1_655 104.1(5) ?
Se3 Ga2 Se4a 1_655 . 6_655 91.8(7) ?
Se3 Ga2 Se5 1_655 . . 118.52(14) ?
Se3 Ga2 Se5a 1_655 . 1_545 126.8(6) ?
Se3a Ga2 Se4 1_655 . 1_655 113.50(18) ?
Se3a Ga2 Se4 1_655 . 6_655 112.9(2) ?
Se3a Ga2 Se4a 1_655 . 1_655 106.5(5) ?
Se3a Ga2 Se4a 1_655 . 6_655 103.6(7) ?
Se3a Ga2 Se5 1_655 . . 106.82(17) ?
Se3a Ga2 Se5a 1_655 . 1_545 114.8(6) ?
Se4 Ga2 Se4 1_655 . 6_655 100.46(18) ?
Se4 Ga2 Se4a 1_655 . 1_655 7.9(5) ?
Se4 Ga2 Se4a 1_655 . 6_655 105.7(9) ?
Se4 Ga2 Se5 1_655 . . 111.12(14) ?
Se4 Ga2 Se5a 1_655 . 1_545 103.8(6) ?
Se4 Ga2 Se4a 6_655 . 1_655 100.6(3) ?
Se4 Ga2 Se4a 6_655 . 6_655 9.4(7) ?
Se4 Ga2 Se5 6_655 . . 112.11(14) ?
Se4 Ga2 Se5a 6_655 . 1_545 110.1(4) ?
Se4a Ga2 Se4a 1_655 . 6_655 104.7(9) ?
Se4a Ga2 Se5 1_655 . . 117.9(4) ?
Se4a Ga2 Se5a 1_655 . 1_545 110.9(7) ?
Se4a Ga2 Se5 6_655 . . 116.0(6) ?
Se4a Ga2 Se5a 6_655 . 1_545 115.4(6) ?
Se5 Ga2 Se5a . . 1_545 8.6(6) ?
Ga1 Se3 In1 1_455 . 1_455 8.9(3) ?
Ga1 Se3 Ga2 1_455 . 1_455 105.34(17) ?
Ga1 Se3 Se3a 1_455 . . 62.6(7) ?
In1 Se3 Ga2 1_455 . 1_455 107.49(5) ?
In1 Se3 Se3a 1_455 . . 54.0(7) ?
Ga2 Se3 Se3a 1_455 . . 97.9(5) ?
Ga1 Se3a In1 1_455 . 1_455 9.4(3) ?
Ga1 Se3a Ga2 1_455 . 1_455 107.4(3) ?
Ga1 Se3a Se3 1_455 . . 104.8(8) ?
In1 Se3a Ga2 1_455 . 1_455 112.40(19) ?
In1 Se3a Se3 1_455 . . 113.9(8) ?
Ga2 Se3a Se3 1_455 . . 68.7(5) ?
Ga1 Se4 In1 . . . 8.9(3) ?
Ga1 Se4 Ga2 . . 1_455 107.1(3) ?
Ga1 Se4 Ga2 . . 5_564 98.2(3) ?
Ga1 Se4 Se4a . . . 21.0(18) ?
In1 Se4 Ga2 . . 1_455 110.66(16) ?
In1 Se4 Ga2 . . 5_564 89.35(12) ?
In1 Se4 Se4a . . . 12.1(18) ?
Ga2 Se4 Ga2 1_455 . 5_564 105.03(18) ?
Ga2 Se4 Se4a 1_455 . . 115(4) ?
Ga2 Se4 Se4a 5_564 . . 77.4(18) ?
Ga1 Se4a In1 . . . 10.4(3) ?
Ga1 Se4a Ga2 . . 1_455 112.6(10) ?
Ga1 Se4a Ga2 . . 5_564 111.1(7) ?
Ga1 Se4a Se4 . . . 155(2) ?
In1 Se4a Ga2 . . 1_455 117.4(11) ?
In1 Se4a Ga2 . . 5_564 100.8(6) ?
In1 Se4a Se4 . . . 166(2) ?
Ga2 Se4a Ga2 1_455 . 5_564 100.8(9) ?
Ga2 Se4a Se4 1_455 . . 57(4) ?
Ga2 Se4a Se4 5_564 . . 93.2(19) ?
Ga1 Se5 Ga1 1_545 . 5_554 100.2(4) ?
Ga1 Se5 In1 1_545 . 1_545 8.6(3) ?
Ga1 Se5 Ga2 1_545 . . 103.6(2) ?
Ga1 Se5 Se5a 1_545 . 1_545 21(2) ?
Ga1 Se5 In1 5_554 . 1_545 91.7(3) ?
Ga1 Se5 Ga2 5_554 . . 110.4(2) ?
Ga1 Se5 Se5a 5_554 . 1_545 88(2) ?
In1 Se5 Ga2 1_545 . . 105.73(13) ?
In1 Se5 Se5a 1_545 . 1_545 17(2) ?
Ga2 Se5 Se5a . . 1_545 92(2) ?
Ga1 Se5a Ga1 . . 5_564 109.8(10) ?
Ga1 Se5a In1 . . . 9.8(3) ?
Ga1 Se5a Ga2 . . 1_565 113.4(8) ?
Ga1 Se5a Se5 . . 1_565 155(3) ?
Ga1 Se5a In1 5_564 . . 100.1(8) ?
Ga1 Se5a Ga2 5_564 . 1_565 108.6(6) ?
Ga1 Se5a Se5 5_564 . 1_565 83(2) ?
In1 Se5a Ga2 . . 1_565 116.5(9) ?
In1 Se5a Se5 . . 1_565 160(3) ?
Ga2 Se5a Se5 1_565 . 1_565 80(2) ?

loop_
_geom_bond_atom_site_label_1
_geom_bond_atom_site_label_2
_geom_bond_site_symmetry_1
_geom_bond_site_symmetry_2
_geom_bond_distance
_geom_bond_publ_flag
Ga1 In1 . . 0.403(13) ?
Ga1 Se3 . 1_655 2.606(9) ?
Ga1 Se3a . 1_655 2.392(11) ?
Ga1 Se4 . . 2.609(7) ?
Ga1 Se4a . . 2.239(19) ?
Ga1 Se5 . 1_565 2.664(11) ?
Ga1 Se5 . 6_555 2.482(13) ?
Ga1 Se5a . . 2.33(3) ?
Ga1 Se5a . 6_655 2.498(19) ?
In1 Se3 . 1_655 2.564(2) ?
In1 Se3a . 1_655 2.269(6) ?
In1 Se4 . . 2.613(3) ?
In1 Se4a . . 2.222(18) ?
In1 Se5 . 1_565 2.567(5) ?
In1 Se5a . . 2.22(3) ?
Ga2 Se3 . 1_655 2.3635(17) ?
Ga2 Se3a . 1_655 2.513(6) ?
Ga2 Se4 . 1_655 2.436(5) ?
Ga2 Se4 . 6_655 2.468(5) ?
Ga2 Se4a . 1_655 2.63(3) ?
Ga2 Se4a . 6_655 2.413(12) ?
Ga2 Se5 . . 2.389(3) ?
Ga2 Se5a . 1_545 2.426(16) ?
Se3 Se3a . . 0.589(8) ?
Se4 Se4a . . 0.402(18) ?
Se5 Se5a . 1_545 0.36(3) ?

loop_
_geom_hbond_atom_site_label_D
_geom_hbond_atom_site_label_H
_geom_hbond_atom_site_label_A
_geom_hbond_site_symmetry_D
_geom_hbond_site_symmetry_H
_geom_hbond_site_symmetry_A
_geom_hbond_distance_DH
_geom_hbond_distance_HA
_geom_hbond_distance_DA
_geom_hbond_angle_DHA
_geom_hbond_publ_flag
? ? ? ? ? ? ? ? ? ? ?

loop_
_geom_torsion_atom_site_label_1
_geom_torsion_atom_site_label_2
_geom_torsion_atom_site_label_3
_geom_torsion_atom_site_label_4
_geom_torsion_site_symmetry_1
_geom_torsion_site_symmetry_2
_geom_torsion_site_symmetry_3
_geom_torsion_site_symmetry_4
_geom_torsion
_geom_torsion_publ_flag
? ? ? ? ? ? ? ? ? ?

loop_
_restr_angle_atom_site_label_1
_restr_angle_site_symmetry_1
_restr_angle_atom_site_label_2
_restr_angle_site_symmetry_2
_restr_angle_atom_site_label_3
_restr_angle_site_symmetry_3
_restr_angle_target
_restr_angle_target_weight_param
? ? ? ? ? ? ? ?

loop_
_restr_distance_atom_site_label_1
_restr_distance_site_symmetry_1
_restr_distance_atom_site_label_2
_restr_distance_site_symmetry_2
_restr_distance_target
_restr_distance_target_weight_param
? ? ? ? ? ?

loop_
_restr_equal_angle_atom_site_label_1
_restr_equal_angle_site_symmetry_1
_restr_equal_angle_atom_site_label_2
_restr_equal_angle_site_symmetry_2
_restr_equal_angle_atom_site_label_3
_restr_equal_angle_site_symmetry_3
_restr_equal_angle_class_class_id
_restr_equal_angle_class_target_weight_param
? ? ? ? ? ? ? ?

loop_
_restr_equal_distance_atom_site_label_1
_restr_equal_distance_site_symmetry_1
_restr_equal_distance_atom_site_label_2
_restr_equal_distance_site_symmetry_2
_restr_equal_distance_class_class_id
_restr_equal_distance_class_target_weight_param
? ? ? ? ? ?

loop_
_restr_equal_torsion_atom_site_label_1
_restr_equal_torsion_site_symmetry_1
_restr_equal_torsion_atom_site_label_2
_restr_equal_torsion_site_symmetry_2
_restr_equal_torsion_atom_site_label_3
_restr_equal_torsion_site_symmetry_3
_restr_equal_torsion_atom_site_label_4
_restr_equal_torsion_site_symmetry_4
_restr_equal_torsion_class_class_id
_restr_equal_torsion_class_target_weight_param
? ? ? ? ? ? ? ? ? ?

loop_
_restr_torsion_atom_site_label_1
_restr_torsion_site_symmetry_1
_restr_torsion_atom_site_label_2
_restr_torsion_site_symmetry_2
_restr_torsion_atom_site_label_3
_restr_torsion_site_symmetry_3
_restr_torsion_atom_site_label_4
_restr_torsion_site_symmetry_4
_restr_torsion_angle_target
_restr_torsion_weight_param
? ? ? ? ? ? ? ? ? ?

loop_
_twin_individual_id
_twin_individual_mass_fraction_refined
_twin_individual_twin_matrix_11
_twin_individual_twin_matrix_12
_twin_individual_twin_matrix_13
_twin_individual_twin_matrix_21
_twin_individual_twin_matrix_22
_twin_individual_twin_matrix_23
_twin_individual_twin_matrix_31
_twin_individual_twin_matrix_32
_twin_individual_twin_matrix_33
1 0.89(3) 1 0 0 0 1 0 0 0 1
2 0.11(3) -1 0 0 0 -1 0 0 0 -1

loop_
_jana_atom_site_adp_c_label
_jana_atom_site_adp_c_type_symbol
_jana_atom_site_adp_c_111
_jana_atom_site_adp_c_112
_jana_atom_site_adp_c_113
_jana_atom_site_adp_c_122
_jana_atom_site_adp_c_123
_jana_atom_site_adp_c_133
_jana_atom_site_adp_c_222
_jana_atom_site_adp_c_223
_jana_atom_site_adp_c_233
_jana_atom_site_adp_c_333
? ? ? ? ? ? ? ? ? ? ? ?

loop_
_jana_atom_site_adp_d_label
_jana_atom_site_adp_d_type_symbol
_jana_atom_site_adp_d_1111
_jana_atom_site_adp_d_1112
_jana_atom_site_adp_d_1113
_jana_atom_site_adp_d_1122
_jana_atom_site_adp_d_1123
_jana_atom_site_adp_d_1133
_jana_atom_site_adp_d_1222
_jana_atom_site_adp_d_1223
_jana_atom_site_adp_d_1233
_jana_atom_site_adp_d_1333
_jana_atom_site_adp_d_2222
_jana_atom_site_adp_d_2223
_jana_atom_site_adp_d_2233
_jana_atom_site_adp_d_2333
_jana_atom_site_adp_d_3333
? ? ? ? ? ? ? ? ? ? ? ? ? ? ? ? ?

loop_
_jana_atom_site_adp_e_label
_jana_atom_site_adp_e_type_symbol
_jana_atom_site_adp_e_11111
_jana_atom_site_adp_e_11112
_jana_atom_site_adp_e_11113
_jana_atom_site_adp_e_11122
_jana_atom_site_adp_e_11123
_jana_atom_site_adp_e_11133
_jana_atom_site_adp_e_11222
_jana_atom_site_adp_e_11223
_jana_atom_site_adp_e_11233
_jana_atom_site_adp_e_11333
_jana_atom_site_adp_e_12222
_jana_atom_site_adp_e_12223
_jana_atom_site_adp_e_12233
_jana_atom_site_adp_e_12333
_jana_atom_site_adp_e_13333
_jana_atom_site_adp_e_22222
_jana_atom_site_adp_e_22223
_jana_atom_site_adp_e_22233
_jana_atom_site_adp_e_22333
_jana_atom_site_adp_e_23333
_jana_atom_site_adp_e_33333
? ? ? ? ? ? ? ? ? ? ? ? ? ? ? ? ? ? ? ? ? ? ?

loop_
_jana_atom_site_adp_f_label
_jana_atom_site_adp_f_type_symbol
_jana_atom_site_adp_f_111111
_jana_atom_site_adp_f_111112
_jana_atom_site_adp_f_111113
_jana_atom_site_adp_f_111122
_jana_atom_site_adp_f_111123
_jana_atom_site_adp_f_111133
_jana_atom_site_adp_f_111222
_jana_atom_site_adp_f_111223
_jana_atom_site_adp_f_111233
_jana_atom_site_adp_f_111333
_jana_atom_site_adp_f_112222
_jana_atom_site_adp_f_112223
_jana_atom_site_adp_f_112233
_jana_atom_site_adp_f_112333
_jana_atom_site_adp_f_113333
_jana_atom_site_adp_f_122222
_jana_atom_site_adp_f_122223
_jana_atom_site_adp_f_122233
_jana_atom_site_adp_f_122333
_jana_atom_site_adp_f_123333
_jana_atom_site_adp_f_133333
_jana_atom_site_adp_f_222222
_jana_atom_site_adp_f_222223
_jana_atom_site_adp_f_222233
_jana_atom_site_adp_f_222333
_jana_atom_site_adp_f_223333
_jana_atom_site_adp_f_233333
_jana_atom_site_adp_f_333333
? ? ? ? ? ? ? ? ? ? ? ? ? ? ? ? ? ? ? ? ? ? ? ? ? ? ? ? ? ?
